data_7043266
loop_
_publ_author_name
'Guo, Qianqian'
'Englert, Ulli'

_publ_section_title
;
 Neutral mixed-metal coordination polymers based on a ditopic
 acetylacetonate, Mg(II) and Ag(I): syntheses, characterization and
 solvent-dependent topologies
;
_journal_name_full 'Dalton Trans.'
_journal_paper_doi 10.1039/C7DT01283G
_journal_year 2017
_chemical_formula_moiety 'C50 H56 Ag2 Mg3 N8 O18, 2(C3 H7 N O), 2(C H4 O)'
_chemical_formula_sum 'C58 H78 Ag2 Mg3 N10 O22'
_chemical_formula_weight 1555.97
_chemical_name_systematic
;
 ?
;
_space_group_crystal_system orthorhombic
_space_group_IT_number 61
_space_group_name_Hall '-P 2ac 2ab'
_space_group_name_H-M_alt 'P b c a'
_symmetry_space_group_name_Hall '-P 2ac 2ab'
_symmetry_space_group_name_H-M 'P b c a'
_atom_sites_solution_hydrogens mixed
_audit_creation_method SHELXL-2013
_audit_update_record
;
2017-04-03 deposited with the CCDC.
2017-06-06 downloaded from the CCDC.
;
_cell_angle_alpha 90
_cell_angle_beta 90
_cell_angle_gamma 90
_cell_formula_units_Z 4
_cell_length_a 17.4437(12)
_cell_length_b 14.1394(10)
_cell_length_c 29.0311(19)
_cell_measurement_reflns_used 2981
_cell_measurement_temperature 100(2)
_cell_measurement_theta_max 20.27
_cell_measurement_theta_min 2.34
_cell_volume 7160.3(8)
_computing_cell_refinement 'SAINT (Bruker, 2009)'
_computing_data_collection 'SMART (Bruker, 2002)'
_computing_data_reduction 'SAINT (Bruker, 2009)'
_computing_molecular_graphics 'PLATON (Spek, 2009)'
_computing_publication_material 'SHELXL-2013 (Sheldrick, 2013)'
_computing_structure_refinement 'SHELXL-2013 (Sheldrick, 2013)'
_computing_structure_solution 'SHELXS97 (Sheldrick, 2008)'
_diffrn_ambient_temperature 100(2)
_diffrn_measured_fraction_theta_full 1.000
_diffrn_measured_fraction_theta_max 0.997
_diffrn_measurement_device_type 'CCD area detector'
_diffrn_measurement_method '\w scans'
_diffrn_radiation_type MoK\a
_diffrn_radiation_wavelength 0.71073
_diffrn_reflns_av_R_equivalents 0.1085
_diffrn_reflns_av_unetI/netI 0.0613
_diffrn_reflns_Laue_measured_fraction_full 1.000
_diffrn_reflns_Laue_measured_fraction_max 0.997
_diffrn_reflns_limit_h_max 21
_diffrn_reflns_limit_h_min -21
_diffrn_reflns_limit_k_max 17
_diffrn_reflns_limit_k_min -17
_diffrn_reflns_limit_l_max 34
_diffrn_reflns_limit_l_min -36
_diffrn_reflns_number 63021
_diffrn_reflns_point_group_measured_fraction_full 1.000
_diffrn_reflns_point_group_measured_fraction_max 0.997
_diffrn_reflns_theta_full 25.242
_diffrn_reflns_theta_max 26.478
_diffrn_reflns_theta_min 1.403
_diffrn_source 'Incoatec microsource'
_exptl_absorpt_coefficient_mu 0.650
_exptl_absorpt_correction_T_max 0.7454
_exptl_absorpt_correction_T_min 0.6119
_exptl_absorpt_correction_type multi-scan
_exptl_absorpt_process_details SADABS
_exptl_crystal_colour colourless
_exptl_crystal_density_diffrn 1.443
_exptl_crystal_description block
_exptl_crystal_F_000 3208
_exptl_crystal_size_max 0.220
_exptl_crystal_size_mid 0.210
_exptl_crystal_size_min 0.170
_refine_diff_density_max 0.586
_refine_diff_density_min -0.676
_refine_diff_density_rms 0.088
_refine_ls_extinction_method none
_refine_ls_goodness_of_fit_ref 1.027
_refine_ls_hydrogen_treatment mixed
_refine_ls_matrix_type full
_refine_ls_number_parameters 437
_refine_ls_number_reflns 7378
_refine_ls_number_restraints 18
_refine_ls_restrained_S_all 1.026
_refine_ls_R_factor_all 0.0607
_refine_ls_R_factor_gt 0.0391
_refine_ls_shift/su_max 0.003
_refine_ls_shift/su_mean 0.000
_refine_ls_structure_factor_coef Fsqd
_refine_ls_weighting_details 'w=1/[\s^2^(Fo^2^)+(0.0286P)^2^+7.5647P] where P=(Fo^2^+2Fc^2^)/3'
_refine_ls_weighting_scheme calc
_refine_ls_wR_factor_gt 0.0871
_refine_ls_wR_factor_ref 0.0961
_reflns_Friedel_coverage 0.000
_reflns_number_gt 5505
_reflns_number_total 7378
_reflns_threshold_expression 'I > 2\s(I)'
_cod_data_source_file c7dt01283g2.cif
_cod_data_source_block 5
_cod_database_code 7043266
_shelx_space_group_comment
;
The symmetry employed for this shelxl refinement is uniquely defined
by the following loop, which should always be used as a source of
symmetry information in preference to the above space-group names.
They are only intended as comments.
;
_shelx_estimated_absorpt_t_min 0.870
_shelx_estimated_absorpt_t_max 0.897
_shelxl_version_number 2013-4

loop_
_space_group_symop_operation_xyz
'x, y, z'
'-x+1/2, -y, z+1/2'
'-x, y+1/2, -z+1/2'
'x+1/2, -y+1/2, -z'
'-x, -y, -z'
'x-1/2, y, -z-1/2'
'x, -y-1/2, z-1/2'
'-x-1/2, y-1/2, z'

loop_
_atom_site_label
_atom_site_type_symbol
_atom_site_fract_x
_atom_site_fract_y
_atom_site_fract_z
_atom_site_U_iso_or_equiv
_atom_site_adp_type
_atom_site_occupancy
_atom_site_site_symmetry_order
_atom_site_calc_flag
_atom_site_refinement_flags_posn
_atom_site_refinement_flags_adp
_atom_site_refinement_flags_occupancy
_atom_site_disorder_assembly
_atom_site_disorder_group
Mg1 Mg 0.86224(5) 0.44398(7) 0.89394(3) 0.0138(2) Uani 1 1 d . . . . .
Mg2 Mg 0.5000 1.0000 0.5000 0.0150(3) Uani 1 2 d S . P . .
O1 O 0.88852(12) 0.49722(15) 0.95719(7) 0.0187(5) Uani 1 1 d . . . . .
O2 O 0.77613(11) 0.37383(15) 0.92748(7) 0.0167(5) Uani 1 1 d . . . . .
O3 O 0.92951(12) 0.32775(15) 0.90315(8) 0.0206(5) Uani 1 1 d . . . . .
O4 O 0.95775(11) 0.50227(15) 0.86349(7) 0.0176(5) Uani 1 1 d . . . . .
O5 O 0.82744(12) 0.40001(14) 0.82967(7) 0.0165(5) Uani 1 1 d . . . . .
O6 O 0.80000(11) 0.56212(15) 0.88037(7) 0.0161(4) Uani 1 1 d . . . . .
O7 O 0.57413(12) 1.01527(15) 0.55343(7) 0.0183(5) Uani 1 1 d . . . . .
O8 O 0.49143(11) 0.86181(15) 0.52011(7) 0.0180(5) Uani 1 1 d . . . . .
C1 C 0.9020(2) 0.5241(3) 1.03683(11) 0.0266(8) Uani 1 1 d . . . . .
H1A H 0.9507 0.4939 1.0450 0.040 Uiso 1 1 calc R U . . .
H1B H 0.8670 0.5212 1.0632 0.040 Uiso 1 1 calc R U . . .
H1C H 0.9112 0.5904 1.0286 0.040 Uiso 1 1 calc R U . . .
C2 C 0.86692(18) 0.4734(2) 0.99664(11) 0.0183(7) Uani 1 1 d . . . . .
C3 C 0.81085(17) 0.4010(2) 1.00458(10) 0.0164(6) Uani 1 1 d . . . . .
C4 C 0.76701(16) 0.3566(2) 0.96918(10) 0.0157(6) Uani 1 1 d . . . . .
C5 C 0.70431(18) 0.2879(2) 0.98209(11) 0.0235(7) Uani 1 1 d . . . . .
H5A H 0.6575 0.3229 0.9897 0.035 Uiso 1 1 calc R U . . .
H5B H 0.7205 0.2506 1.0088 0.035 Uiso 1 1 calc R U . . .
H5C H 0.6942 0.2455 0.9561 0.035 Uiso 1 1 calc R U . . .
C6 C 0.79640(18) 0.3743(2) 1.05121(11) 0.0212(7) Uani 1 1 d . . . . .
C7 C 1.0289(2) 0.2153(2) 0.90578(12) 0.0253(8) Uani 1 1 d . . . . .
H7A H 1.0009 0.1921 0.9328 0.038 Uiso 1 1 calc R U . . .
H7B H 1.0832 0.2227 0.9135 0.038 Uiso 1 1 calc R U . . .
H7C H 1.0236 0.1699 0.8805 0.038 Uiso 1 1 calc R U . . .
C8 C 0.99657(17) 0.3090(2) 0.89126(10) 0.0165(7) Uani 1 1 d . . . . .
C9 C 1.04272(17) 0.3725(2) 0.86463(10) 0.0151(6) Uani 1 1 d . . . . .
C10 C 1.02040(17) 0.4666(2) 0.85232(10) 0.0154(6) Uani 1 1 d . . . . .
C11 C 1.07581(18) 0.5272(2) 0.82529(12) 0.0247(8) Uani 1 1 d . . . . .
H11A H 1.0727 0.5107 0.7926 0.037 Uiso 1 1 calc R U . . .
H11B H 1.1281 0.5161 0.8364 0.037 Uiso 1 1 calc R U . . .
H11C H 1.0626 0.5940 0.8294 0.037 Uiso 1 1 calc R U . . .
C12 C 1.11730(19) 0.3411(2) 0.85222(11) 0.0210(7) Uani 1 1 d . . . . .
C13 C 0.7938(2) 0.3989(2) 0.75055(11) 0.0253(8) Uani 1 1 d . . . . .
H13A H 0.8314 0.4258 0.7292 0.038 Uiso 1 1 calc R U . . .
H13B H 0.7420 0.4087 0.7384 0.038 Uiso 1 1 calc R U . . .
H13C H 0.8034 0.3309 0.7541 0.038 Uiso 1 1 calc R U . . .
C14 C 0.80094(16) 0.4468(2) 0.79681(10) 0.0147(6) Uani 1 1 d . . . . .
C15 C 0.77664(16) 0.5429(2) 0.80084(10) 0.0137(6) Uani 1 1 d . . . . .
C16 C 0.77553(17) 0.5946(2) 0.84351(10) 0.0155(6) Uani 1 1 d . . . . .
C17 C 0.7427(2) 0.6938(2) 0.84439(11) 0.0245(7) Uani 1 1 d . . . . .
H17A H 0.6926 0.6930 0.8597 0.037 Uiso 1 1 calc R U . . .
H17B H 0.7366 0.7169 0.8128 0.037 Uiso 1 1 calc R U . . .
H17C H 0.7775 0.7357 0.8612 0.037 Uiso 1 1 calc R U . . .
C18 C 0.75137(17) 0.5896(2) 0.76017(11) 0.0165(7) Uani 1 1 d . . . . .
C19 C 0.6408(2) 0.9969(3) 0.62404(14) 0.0400(10) Uani 1 1 d . . . . .
H19A H 0.6622 1.0583 0.6151 0.060 Uiso 1 1 calc R U . . .
H19B H 0.6826 0.9519 0.6293 0.060 Uiso 1 1 calc R U . . .
H19C H 0.6108 1.0041 0.6523 0.060 Uiso 1 1 calc R U . . .
C20 C 0.58993(17) 0.9607(2) 0.58606(11) 0.0187(7) Uani 1 1 d . . . . .
C21 C 0.56203(17) 0.8655(2) 0.58921(10) 0.0153(6) Uani 1 1 d . . . . .
C22 C 0.51607(17) 0.8205(2) 0.55529(11) 0.0178(7) Uani 1 1 d . . . . .
C23 C 0.4961(2) 0.7174(2) 0.56146(13) 0.0294(8) Uani 1 1 d . . . . .
H23A H 0.4514 0.7118 0.5817 0.044 Uiso 1 1 calc R U . . .
H23B H 0.5397 0.6842 0.5753 0.044 Uiso 1 1 calc R U . . .
H23C H 0.4843 0.6894 0.5314 0.044 Uiso 1 1 calc R U . . .
C24 C 0.58390(17) 0.8140(2) 0.62900(11) 0.0186(7) Uani 1 1 d . . . . .
N1 N 0.78577(17) 0.3522(2) 1.08855(9) 0.0293(7) Uani 1 1 d . . . . .
N2 N 1.17745(17) 0.3140(2) 0.84258(10) 0.0289(7) Uani 1 1 d . . . . .
N3 N 0.73344(16) 0.62625(19) 0.72657(9) 0.0233(6) Uani 1 1 d . . . . .
N4 N 0.60156(15) 0.77388(19) 0.66213(9) 0.0226(6) Uani 1 1 d . . . . .
Ag1 Ag 0.72723(2) 0.70431(2) 0.66063(2) 0.01683(8) Uani 1 1 d . . . . .
O9 O 0.40835(13) 1.03447(16) 0.54282(8) 0.0221(5) Uani 1 1 d D . . . .
H9O H 0.412(2) 1.024(3) 0.5711(7) 0.027 Uiso 1 1 d D U . . .
C25 C 0.34657(18) 1.0983(3) 0.53387(12) 0.0281(8) Uani 1 1 d . . . . .
H25A H 0.3621 1.1627 0.5421 0.042 Uiso 1 1 calc R U . . .
H25B H 0.3019 1.0799 0.5523 0.042 Uiso 1 1 calc R U . . .
H25C H 0.3333 1.0959 0.5011 0.042 Uiso 1 1 calc R U . . .
O10 O 0.40717(15) 1.00603(18) 0.63405(8) 0.0311(6) Uani 1 1 d D . . . .
H10O H 0.432(2) 1.033(3) 0.6545(10) 0.037 Uiso 1 1 d D U . . .
C26 C 0.3796(2) 0.9159(3) 0.64756(12) 0.0287(8) Uani 1 1 d . . . . .
H26A H 0.4206 0.8691 0.6444 0.043 Uiso 1 1 calc R U . . .
H26B H 0.3363 0.8980 0.6279 0.043 Uiso 1 1 calc R U . . .
H26C H 0.3626 0.9185 0.6797 0.043 Uiso 1 1 calc R U . . .
N5A N 0.5159(4) 0.1846(5) 0.7326(2) 0.0366(5) Uiso 0.484(3) 1 d D U P A 1
O11A O 0.5173(3) 0.0353(4) 0.70176(18) 0.0366(5) Uiso 0.484(3) 1 d D U P A 1
C27A C 0.5574(5) 0.2539(6) 0.7592(3) 0.0366(5) Uiso 0.484(3) 1 d D U P A 1
H27A H 0.5388 0.2535 0.7910 0.055 Uiso 0.484(3) 1 calc R U P A 1
H27B H 0.5495 0.3168 0.7458 0.055 Uiso 0.484(3) 1 calc R U P A 1
H27C H 0.6122 0.2386 0.7588 0.055 Uiso 0.484(3) 1 calc R U P A 1
C28A C 0.4380(4) 0.2053(6) 0.7198(3) 0.0366(5) Uiso 0.484(3) 1 d D U P A 1
H28A H 0.4176 0.1535 0.7011 0.055 Uiso 0.484(3) 1 calc R U P A 1
H28B H 0.4366 0.2642 0.7020 0.055 Uiso 0.484(3) 1 calc R U P A 1
H28C H 0.4068 0.2125 0.7477 0.055 Uiso 0.484(3) 1 calc R U P A 1
C29A C 0.5476(5) 0.1014(5) 0.7223(3) 0.0366(5) Uiso 0.484(3) 1 d D U P A 1
H29A H 0.5991 0.0922 0.7319 0.044 Uiso 0.484(3) 1 calc R U P A 1
O11B O 0.4738(3) 0.0986(4) 0.70337(17) 0.0366(5) Uiso 0.516(3) 1 d D U P A 2
N5B N 0.5092(4) 0.2322(5) 0.7402(2) 0.0366(5) Uiso 0.516(3) 1 d D U P A 2
C27B C 0.5696(4) 0.1867(5) 0.7678(3) 0.0366(5) Uiso 0.516(3) 1 d D U P A 2
H27D H 0.5740 0.1200 0.7589 0.055 Uiso 0.516(3) 1 calc R U P A 2
H27E H 0.5564 0.1909 0.8005 0.055 Uiso 0.516(3) 1 calc R U P A 2
H27F H 0.6186 0.2187 0.7623 0.055 Uiso 0.516(3) 1 calc R U P A 2
C28B C 0.4996(4) 0.3328(5) 0.7471(3) 0.0366(5) Uiso 0.516(3) 1 d D U P A 2
H28D H 0.4601 0.3566 0.7261 0.055 Uiso 0.516(3) 1 calc R U P A 2
H28E H 0.5482 0.3652 0.7408 0.055 Uiso 0.516(3) 1 calc R U P A 2
H28F H 0.4840 0.3449 0.7790 0.055 Uiso 0.516(3) 1 calc R U P A 2
C29B C 0.4668(5) 0.1846(5) 0.7109(3) 0.0366(5) Uiso 0.516(3) 1 d D U P A 2
H29B H 0.4283 0.2181 0.6945 0.044 Uiso 0.516(3) 1 calc R U P A 2

loop_
_atom_site_aniso_label
_atom_site_aniso_U_11
_atom_site_aniso_U_22
_atom_site_aniso_U_33
_atom_site_aniso_U_23
_atom_site_aniso_U_13
_atom_site_aniso_U_12
Mg1 0.0136(5) 0.0171(5) 0.0106(5) 0.0025(4) 0.0000(4) 0.0009(4)
Mg2 0.0169(7) 0.0158(7) 0.0124(7) 0.0001(6) -0.0013(6) 0.0012(6)
O1 0.0181(11) 0.0248(12) 0.0131(11) 0.0038(9) -0.0025(9) -0.0033(9)
O2 0.0144(11) 0.0240(12) 0.0116(11) 0.0015(9) -0.0012(8) 0.0002(9)
O3 0.0184(12) 0.0205(12) 0.0230(12) 0.0068(10) 0.0025(10) 0.0010(9)
O4 0.0162(11) 0.0159(11) 0.0206(12) 0.0039(9) 0.0030(9) 0.0019(9)
O5 0.0202(11) 0.0170(11) 0.0123(11) 0.0012(9) 0.0005(9) 0.0019(9)
O6 0.0177(11) 0.0203(11) 0.0104(10) -0.0009(9) -0.0008(8) 0.0055(9)
O7 0.0209(11) 0.0165(11) 0.0176(11) 0.0017(9) -0.0041(9) -0.0004(9)
O8 0.0196(11) 0.0173(11) 0.0173(11) 0.0007(9) -0.0031(9) -0.0001(9)
C1 0.0317(19) 0.032(2) 0.0162(17) 0.0001(15) -0.0046(14) -0.0071(16)
C2 0.0195(16) 0.0215(17) 0.0139(16) 0.0012(13) -0.0019(13) 0.0046(13)
C3 0.0172(16) 0.0225(17) 0.0094(15) 0.0028(13) 0.0010(12) 0.0028(13)
C4 0.0134(15) 0.0197(15) 0.0139(15) 0.0016(12) 0.0017(12) 0.0047(13)
C5 0.0175(16) 0.0343(19) 0.0187(17) 0.0068(15) 0.0012(13) -0.0054(14)
C6 0.0187(16) 0.0267(18) 0.0183(17) 0.0018(14) -0.0043(13) 0.0001(14)
C7 0.0270(18) 0.0174(17) 0.0316(19) 0.0083(15) 0.0038(15) 0.0042(14)
C8 0.0167(16) 0.0218(17) 0.0111(15) 0.0002(13) -0.0016(12) 0.0016(13)
C9 0.0140(15) 0.0178(16) 0.0134(15) 0.0002(13) -0.0005(12) 0.0013(12)
C10 0.0150(15) 0.0198(16) 0.0115(15) -0.0017(12) -0.0005(12) -0.0021(13)
C11 0.0200(17) 0.0201(17) 0.034(2) 0.0077(15) 0.0072(15) 0.0007(14)
C12 0.0248(18) 0.0196(17) 0.0186(17) 0.0021(14) 0.0013(14) 0.0017(15)
C13 0.039(2) 0.0214(17) 0.0155(17) -0.0036(14) -0.0044(15) 0.0047(15)
C14 0.0129(14) 0.0180(15) 0.0133(15) 0.0012(13) 0.0023(12) -0.0022(13)
C15 0.0135(14) 0.0165(15) 0.0112(14) 0.0014(12) -0.0008(12) 0.0000(12)
C16 0.0152(15) 0.0167(15) 0.0147(15) -0.0003(12) -0.0001(13) -0.0005(12)
C17 0.0334(19) 0.0197(17) 0.0204(18) -0.0021(14) -0.0053(14) 0.0067(15)
C18 0.0175(16) 0.0167(16) 0.0152(16) -0.0017(13) -0.0002(12) -0.0027(12)
C19 0.054(3) 0.030(2) 0.037(2) 0.0106(18) -0.027(2) -0.0145(19)
C20 0.0162(16) 0.0222(17) 0.0177(17) -0.0016(14) -0.0028(13) 0.0003(13)
C21 0.0142(15) 0.0187(16) 0.0128(15) 0.0039(13) -0.0004(12) 0.0026(13)
C22 0.0159(15) 0.0171(16) 0.0203(17) 0.0028(13) 0.0002(13) 0.0024(13)
C23 0.031(2) 0.0189(18) 0.038(2) 0.0056(16) -0.0141(17) -0.0058(15)
C24 0.0130(15) 0.0190(17) 0.0238(18) -0.0006(14) 0.0005(13) 0.0005(13)
N1 0.0346(18) 0.0379(18) 0.0153(15) 0.0057(13) 0.0000(12) -0.0024(14)
N2 0.0240(16) 0.0303(17) 0.0325(17) 0.0056(14) 0.0069(13) 0.0073(13)
N3 0.0289(16) 0.0227(15) 0.0182(15) 0.0030(12) -0.0060(12) -0.0002(13)
N4 0.0219(14) 0.0224(15) 0.0236(15) 0.0059(13) -0.0020(12) -0.0003(11)
Ag1 0.01794(13) 0.02177(13) 0.01077(12) 0.00150(10) -0.00177(9) -0.00225(10)
O9 0.0232(12) 0.0266(13) 0.0164(12) 0.0023(10) 0.0022(10) 0.0063(10)
C25 0.0178(17) 0.035(2) 0.031(2) 0.0026(17) 0.0036(15) 0.0091(15)
O10 0.0394(15) 0.0331(15) 0.0210(14) -0.0004(11) -0.0017(11) -0.0079(12)
C26 0.0245(18) 0.035(2) 0.0270(19) 0.0076(16) 0.0019(15) 0.0028(16)

loop_
_atom_type_symbol
_atom_type_description
_atom_type_scat_dispersion_real
_atom_type_scat_dispersion_imag
_atom_type_scat_source
C C 0.0033 0.0016 'International Tables Vol C Tables 4.2.6.8 and 6.1.1.4'
H H 0.0000 0.0000 'International Tables Vol C Tables 4.2.6.8 and 6.1.1.4'
N N 0.0061 0.0033 'International Tables Vol C Tables 4.2.6.8 and 6.1.1.4'
O O 0.0106 0.0060 'International Tables Vol C Tables 4.2.6.8 and 6.1.1.4'
Mg Mg 0.0486 0.0363 'International Tables Vol C Tables 4.2.6.8 and 6.1.1.4'
Ag Ag -0.8971 1.1015 'International Tables Vol C Tables 4.2.6.8 and 6.1.1.4'

loop_
_geom_angle_atom_site_label_1
_geom_angle_atom_site_label_2
_geom_angle_atom_site_label_3
_geom_angle
_geom_angle_site_symmetry_1
_geom_angle_site_symmetry_3
O6 Mg1 O1 89.50(9) . .
O6 Mg1 O3 175.60(10) . .
O1 Mg1 O3 92.88(10) . .
O6 Mg1 O2 95.65(9) . .
O1 Mg1 O2 85.14(9) . .
O3 Mg1 O2 88.24(9) . .
O6 Mg1 O5 85.12(9) . .
O1 Mg1 O5 174.43(10) . .
O3 Mg1 O5 92.59(9) . .
O2 Mg1 O5 93.93(9) . .
O6 Mg1 O4 91.15(9) . .
O1 Mg1 O4 93.27(9) . .
O3 Mg1 O4 85.02(9) . .
O2 Mg1 O4 173.00(10) . .
O5 Mg1 O4 88.30(9) . .
O7 Mg2 O7 180.0 . 5_676
O7 Mg2 O8 94.01(8) . 5_676
O7 Mg2 O8 85.99(8) 5_676 5_676
O7 Mg2 O8 85.99(8) . .
O7 Mg2 O8 94.01(8) 5_676 .
O8 Mg2 O8 180.0 5_676 .
O7 Mg2 O9 90.46(9) . .
O7 Mg2 O9 89.54(9) 5_676 .
O8 Mg2 O9 90.17(9) 5_676 .
O8 Mg2 O9 89.83(9) . .
O7 Mg2 O9 89.54(9) . 5_676
O7 Mg2 O9 90.46(9) 5_676 5_676
O8 Mg2 O9 89.83(9) 5_676 5_676
O8 Mg2 O9 90.17(9) . 5_676
O9 Mg2 O9 180.00(10) . 5_676
C2 O1 Mg1 131.1(2) . .
C4 O2 Mg1 130.6(2) . .
C8 O3 Mg1 132.4(2) . .
C10 O4 Mg1 131.3(2) . .
C14 O5 Mg1 129.9(2) . .
C16 O6 Mg1 131.01(19) . .
C20 O7 Mg2 130.7(2) . .
C22 O8 Mg2 130.8(2) . .
C2 C1 H1A 109.5 . .
C2 C1 H1B 109.5 . .
H1A C1 H1B 109.5 . .
C2 C1 H1C 109.5 . .
H1A C1 H1C 109.5 . .
H1B C1 H1C 109.5 . .
O1 C2 C3 123.0(3) . .
O1 C2 C1 117.4(3) . .
C3 C2 C1 119.6(3) . .
C4 C3 C6 118.2(3) . .
C4 C3 C2 124.3(3) . .
C6 C3 C2 117.5(3) . .
O2 C4 C3 123.1(3) . .
O2 C4 C5 117.3(3) . .
C3 C4 C5 119.5(3) . .
C4 C5 H5A 109.5 . .
C4 C5 H5B 109.5 . .
H5A C5 H5B 109.5 . .
C4 C5 H5C 109.5 . .
H5A C5 H5C 109.5 . .
H5B C5 H5C 109.5 . .
N1 C6 C3 179.0(4) . .
C8 C7 H7A 109.5 . .
C8 C7 H7B 109.5 . .
H7A C7 H7B 109.5 . .
C8 C7 H7C 109.5 . .
H7A C7 H7C 109.5 . .
H7B C7 H7C 109.5 . .
O3 C8 C9 122.9(3) . .
O3 C8 C7 117.5(3) . .
C9 C8 C7 119.6(3) . .
C12 C9 C10 118.4(3) . .
C12 C9 C8 117.1(3) . .
C10 C9 C8 124.4(3) . .
O4 C10 C9 123.3(3) . .
O4 C10 C11 117.8(3) . .
C9 C10 C11 118.8(3) . .
C10 C11 H11A 109.5 . .
C10 C11 H11B 109.5 . .
H11A C11 H11B 109.5 . .
C10 C11 H11C 109.5 . .
H11A C11 H11C 109.5 . .
H11B C11 H11C 109.5 . .
N2 C12 C9 178.6(4) . .
C14 C13 H13A 109.5 . .
C14 C13 H13B 109.5 . .
H13A C13 H13B 109.5 . .
C14 C13 H13C 109.5 . .
H13A C13 H13C 109.5 . .
H13B C13 H13C 109.5 . .
O5 C14 C15 123.4(3) . .
O5 C14 C13 118.2(3) . .
C15 C14 C13 118.4(3) . .
C18 C15 C14 117.7(3) . .
C18 C15 C16 118.3(3) . .
C14 C15 C16 123.9(3) . .
O6 C16 C15 123.4(3) . .
O6 C16 C17 117.3(3) . .
C15 C16 C17 119.3(3) . .
C16 C17 H17A 109.5 . .
C16 C17 H17B 109.5 . .
H17A C17 H17B 109.5 . .
C16 C17 H17C 109.5 . .
H17A C17 H17C 109.5 . .
H17B C17 H17C 109.5 . .
N3 C18 C15 177.5(3) . .
C20 C19 H19A 109.5 . .
C20 C19 H19B 109.5 . .
H19A C19 H19B 109.5 . .
C20 C19 H19C 109.5 . .
H19A C19 H19C 109.5 . .
H19B C19 H19C 109.5 . .
O7 C20 C21 123.5(3) . .
O7 C20 C19 118.3(3) . .
C21 C20 C19 118.2(3) . .
C24 C21 C22 119.1(3) . .
C24 C21 C20 116.3(3) . .
C22 C21 C20 124.6(3) . .
O8 C22 C21 123.3(3) . .
O8 C22 C23 117.9(3) . .
C21 C22 C23 118.8(3) . .
C22 C23 H23A 109.5 . .
C22 C23 H23B 109.5 . .
H23A C23 H23B 109.5 . .
C22 C23 H23C 109.5 . .
H23A C23 H23C 109.5 . .
H23B C23 H23C 109.5 . .
N4 C24 C21 178.4(3) . .
C6 N1 Ag1 174.0(3) . 2_665
C12 N2 Ag1 154.5(3) . 3_746
C18 N3 Ag1 166.9(3) . .
C24 N4 Ag1 115.4(2) . .
N3 Ag1 N1 129.19(11) . 2_664
N3 Ag1 N2 109.85(10) . 3_756
N1 Ag1 N2 106.11(11) 2_664 3_756
N3 Ag1 N4 103.49(10) . .
N1 Ag1 N4 94.03(10) 2_664 .
N2 Ag1 N4 112.86(10) 3_756 .
C25 O9 Mg2 128.2(2) . .
C25 O9 H9O 111(2) . .
Mg2 O9 H9O 119(2) . .
O9 C25 H25A 109.5 . .
O9 C25 H25B 109.5 . .
H25A C25 H25B 109.5 . .
O9 C25 H25C 109.5 . .
H25A C25 H25C 109.5 . .
H25B C25 H25C 109.5 . .
C26 O10 H10O 113(3) . .
O10 C26 H26A 109.5 . .
O10 C26 H26B 109.5 . .
H26A C26 H26B 109.5 . .
O10 C26 H26C 109.5 . .
H26A C26 H26C 109.5 . .
H26B C26 H26C 109.5 . .
C29A N5A C28A 120.8(7) . .
C29A N5A C27A 120.8(7) . .
C28A N5A C27A 118.2(7) . .
N5A C27A H27A 109.5 . .
N5A C27A H27B 109.5 . .
H27A C27A H27B 109.5 . .
N5A C27A H27C 109.5 . .
H27A C27A H27C 109.5 . .
H27B C27A H27C 109.5 . .
N5A C28A H28A 109.5 . .
N5A C28A H28B 109.5 . .
H28A C28A H28B 109.5 . .
N5A C28A H28C 109.5 . .
H28A C28A H28C 109.5 . .
H28B C28A H28C 109.5 . .
O11A C29A N5A 127.0(8) . .
O11A C29A H29A 116.5 . .
N5A C29A H29A 116.5 . .
C29B N5B C28B 121.8(7) . .
C29B N5B C27B 122.1(7) . .
C28B N5B C27B 116.1(6) . .
N5B C27B H27D 109.5 . .
N5B C27B H27E 109.5 . .
H27D C27B H27E 109.5 . .
N5B C27B H27F 109.5 . .
H27D C27B H27F 109.5 . .
H27E C27B H27F 109.5 . .
N5B C28B H28D 109.5 . .
N5B C28B H28E 109.5 . .
H28D C28B H28E 109.5 . .
N5B C28B H28F 109.5 . .
H28D C28B H28F 109.5 . .
H28E C28B H28F 109.5 . .
O11B C29B N5B 124.0(8) . .
O11B C29B H29B 118.0 . .
N5B C29B H29B 118.0 . .

loop_
_geom_bond_atom_site_label_1
_geom_bond_atom_site_label_2
_geom_bond_distance
_geom_bond_site_symmetry_2
Mg1 O6 2.031(2) .
Mg1 O1 2.037(2) .
Mg1 O3 2.037(2) .
Mg1 O2 2.047(2) .
Mg1 O5 2.058(2) .
Mg1 O4 2.058(2) .
Mg2 O7 2.031(2) .
Mg2 O7 2.031(2) 5_676
Mg2 O8 2.045(2) 5_676
Mg2 O8 2.045(2) .
Mg2 O9 2.083(2) .
Mg2 O9 2.083(2) 5_676
O1 C2 1.252(4) .
O2 C4 1.245(3) .
O3 C8 1.248(4) .
O4 C10 1.246(4) .
O5 C14 1.250(3) .
O6 C16 1.240(3) .
O7 C20 1.253(4) .
O8 C22 1.253(4) .
C1 C2 1.500(4) .
C1 H1A 0.9800 .
C1 H1B 0.9800 .
C1 H1C 0.9800 .
C2 C3 1.434(4) .
C3 C4 1.426(4) .
C3 C6 1.428(4) .
C4 C5 1.511(4) .
C5 H5A 0.9800 .
C5 H5B 0.9800 .
C5 H5C 0.9800 .
C6 N1 1.143(4) .
C7 C8 1.501(4) .
C7 H7A 0.9800 .
C7 H7B 0.9800 .
C7 H7C 0.9800 .
C8 C9 1.432(4) .
C9 C12 1.421(4) .
C9 C10 1.431(4) .
C10 C11 1.511(4) .
C11 H11A 0.9800 .
C11 H11B 0.9800 .
C11 H11C 0.9800 .
C12 N2 1.152(4) .
C13 C14 1.509(4) .
C13 H13A 0.9800 .
C13 H13B 0.9800 .
C13 H13C 0.9800 .
C14 C15 1.429(4) .
C15 C18 1.423(4) .
C15 C16 1.438(4) .
C16 C17 1.515(4) .
C17 H17A 0.9800 .
C17 H17B 0.9800 .
C17 H17C 0.9800 .
C18 N3 1.148(4) .
C19 C20 1.505(4) .
C19 H19A 0.9800 .
C19 H19B 0.9800 .
C19 H19C 0.9800 .
C20 C21 1.433(4) .
C21 C24 1.418(4) .
C21 C22 1.421(4) .
C22 C23 1.509(4) .
C23 H23A 0.9800 .
C23 H23B 0.9800 .
C23 H23C 0.9800 .
C24 N4 1.159(4) .
N1 Ag1 2.252(3) 2_665
N2 Ag1 2.275(3) 3_746
N3 Ag1 2.212(3) .
N4 Ag1 2.403(3) .
Ag1 N1 2.252(3) 2_664
Ag1 N2 2.275(3) 3_756
O9 C25 1.429(4) .
O9 H9O 0.839(18) .
C25 H25A 0.9800 .
C25 H25B 0.9800 .
C25 H25C 0.9800 .
O10 C26 1.417(4) .
O10 H10O 0.833(18) .
C26 H26A 0.9800 .
C26 H26B 0.9800 .
C26 H26C 0.9800 .
N5A C29A 1.334(9) .
N5A C28A 1.440(9) .
N5A C27A 1.443(10) .
O11A C29A 1.228(8) .
C27A H27A 0.9800 .
C27A H27B 0.9800 .
C27A H27C 0.9800 .
C28A H28A 0.9800 .
C28A H28B 0.9800 .
C28A H28C 0.9800 .
C29A H29A 0.9500 .
O11B C29B 1.243(8) .
N5B C29B 1.314(9) .
N5B C28B 1.446(9) .
N5B C27B 1.471(9) .
C27B H27D 0.9800 .
C27B H27E 0.9800 .
C27B H27F 0.9800 .
C28B H28D 0.9800 .
C28B H28E 0.9800 .
C28B H28F 0.9800 .
C29B H29B 0.9500 .
